data_7700512
loop_
_publ_author_name
'Wolf, Silke'
'Feldmann, Claus'

_publ_section_title
;
 Ionic-liquid-based synthesis of tellurium-rhenium carbonyls with specific
 reaction control.
;
_journal_issue 41
_journal_name_full 'Dalton transactions (Cambridge, England : 2003)'
_journal_page_first 15521
_journal_page_last 15528
_journal_paper_doi 10.1039/c9dt01897b
_journal_volume 48
_journal_year 2019
_chemical_formula_moiety 'C8 H13 N2, C4 I6 O4 Re Te2'
_chemical_formula_sum 'C12 H15 I6 N2 O4 Re Te2'
_chemical_formula_weight 1454.06
_chemical_properties_physical Air-sensitive,Moisture-sensitive
_space_group_crystal_system monoclinic
_space_group_IT_number 14
_space_group_name_Hall '-P 2ybc'
_space_group_name_H-M_alt 'P 1 21/c 1'
_symmetry_space_group_name_Hall '-P 2ybc'
_symmetry_space_group_name_H-M 'P 1 21/c 1'
_atom_sites_solution_hydrogens geom
_audit_creation_method SHELXL-2013
_audit_update_record
;
2019-06-28 deposited with the CCDC.    2019-07-10 downloaded from the CCDC.
;
_cell_angle_alpha 90
_cell_angle_beta 108.62(3)
_cell_angle_gamma 90
_cell_formula_units_Z 4
_cell_length_a 9.7094(19)
_cell_length_b 13.539(3)
_cell_length_c 22.976(6)
_cell_measurement_reflns_used 25280
_cell_measurement_temperature 200(2)
_cell_measurement_theta_max 3.0
_cell_measurement_theta_min 58.5
_cell_volume 2862.2(12)
_computing_cell_refinement
;
X-Area Recipe 1.33.0.0 (STOE, 2015)
PLATON (A.L.Spek, 2009)
;
_computing_data_collection 'X-Area 1.31.127.0 (STOE, 2016)'
_computing_molecular_graphics 'Diamond 4'
_computing_publication_material
;
STOE & Cie GmbH, X-Area, software package for collecting single-crystal or
multi-domain crystal data on STOE area-detector diffractometers, for image 
processing, for the correction and scaling of reflection intensities and 
for outlier rejection, version 1.77, Darmstadt 2016
MS Word (Microsoft)
Diamond 4
;
_computing_structure_refinement 'SHELXL-2013 (Sheldrick, 2013)'
_computing_structure_solution 'SHELXS-2013 (Sheldrick, 2013)'
_diffrn_ambient_temperature 200(2)
_diffrn_detector_area_resol_mean 'image plate'
_diffrn_measured_fraction_theta_full 0.998
_diffrn_measured_fraction_theta_max 0.990
_diffrn_measurement_device_type 'STOE IPDS II'
_diffrn_radiation_monochromator graphite
_diffrn_radiation_type MoK\a
_diffrn_radiation_wavelength 0.71073
_diffrn_reflns_av_R_equivalents 0.0720
_diffrn_reflns_av_unetI/netI 0.0186
_diffrn_reflns_Laue_measured_fraction_full 0.998
_diffrn_reflns_Laue_measured_fraction_max 0.990
_diffrn_reflns_limit_h_max 13
_diffrn_reflns_limit_h_min -13
_diffrn_reflns_limit_k_max 18
_diffrn_reflns_limit_k_min 0
_diffrn_reflns_limit_l_max 30
_diffrn_reflns_limit_l_min 0
_diffrn_reflns_number 7707
_diffrn_reflns_point_group_measured_fraction_full 0.998
_diffrn_reflns_point_group_measured_fraction_max 0.990
_diffrn_reflns_theta_full 25.242
_diffrn_reflns_theta_max 29.232
_diffrn_reflns_theta_min 1.771
_exptl_absorpt_coefficient_mu 12.734
_exptl_absorpt_correction_T_max 0.1645
_exptl_absorpt_correction_T_min 0.0757
_exptl_absorpt_correction_type numerical
_exptl_absorpt_process_details
'(X-RED, Data Reduction Program, Version 1.14, Stoe & Cie GmbH, Darmstadt 1999.; X-SHAPE, Crystal Optimisation for Numerical Absorption Correction, Version 1.06, Stoe & Cie GmbH, Darmstadt 1999.)'
_exptl_crystal_colour red
_exptl_crystal_density_diffrn 3.374
_exptl_crystal_density_method 'not measured'
_exptl_crystal_description prism
_exptl_crystal_F_000 2520
_exptl_crystal_size_max 0.56
_exptl_crystal_size_mid 0.50
_exptl_crystal_size_min 0.45
_refine_diff_density_max 1.670
_refine_diff_density_min -1.736
_refine_diff_density_rms 0.167
_refine_ls_extinction_method none
_refine_ls_goodness_of_fit_ref 0.956
_refine_ls_hydrogen_treatment constr
_refine_ls_matrix_type full
_refine_ls_number_parameters 264
_refine_ls_number_reflns 7707
_refine_ls_number_restraints 0
_refine_ls_restrained_S_all 0.956
_refine_ls_R_factor_all 0.0411
_refine_ls_R_factor_gt 0.0324
_refine_ls_shift/su_max 0.001
_refine_ls_shift/su_mean 0.000
_refine_ls_structure_factor_coef Fsqd
_refine_ls_weighting_details 'w=1/[\s^2^(Fo^2^)+(0.0650P)^2^] where P=(Fo^2^+2Fc^2^)/3'
_refine_ls_weighting_scheme calc
_refine_ls_wR_factor_gt 0.0930
_refine_ls_wR_factor_ref 0.0960
_reflns_Friedel_coverage 0.000
_reflns_number_gt 5754
_reflns_number_total 7707
_reflns_threshold_expression 'I > 2\s(I)'
_cod_data_source_file c9dt01897b2.cif
_cod_data_source_block '[BMIm][Re(CO)4Te2I6]'
_cod_depositor_comments 'Adding full bibliography for 7700512--7700515.cif.'
_cod_database_code 7700512
_shelx_space_group_comment
;
The symmetry employed for this shelxl refinement is uniquely defined
by the following loop, which should always be used as a source of
symmetry information in preference to the above space-group names.
They are only intended as comments.
;

loop_
_space_group_symop_operation_xyz
'x, y, z'
'-x, y+1/2, -z+1/2'
'-x, -y, -z'
'x, -y-1/2, z-1/2'

loop_
_atom_site_label
_atom_site_type_symbol
_atom_site_fract_x
_atom_site_fract_y
_atom_site_fract_z
_atom_site_U_iso_or_equiv
_atom_site_adp_type
_atom_site_occupancy
_atom_site_site_symmetry_order
_atom_site_calc_flag
_atom_site_refinement_flags_posn
_atom_site_refinement_flags_occupancy
_atom_site_disorder_assembly
_atom_site_disorder_group
N1 N -0.2606(8) -0.2793(6) -0.1684(3) 0.0714(17) Uani 1 1 d . . . .
N2 N -0.1817(8) -0.2248(5) -0.2395(3) 0.0683(16) Uani 1 1 d . . . .
C5 C -0.3369(14) -0.2843(9) -0.1226(5) 0.094(3) Uani 1 1 d . . . .
H5A H -0.271369 -0.266306 -0.082986 0.140 Uiso 1 1 calc GR . . .
H5B H -0.371565 -0.350286 -0.120929 0.140 Uiso 1 1 calc GR . . .
H5C H -0.417759 -0.239411 -0.133843 0.140 Uiso 1 1 calc GR . . .
C6 C -0.1361(11) -0.3203(7) -0.2281(5) 0.078(2) Uani 1 1 d . . . .
H6 H -0.080706 -0.355334 -0.247443 0.094 Uiso 1 1 calc R . . .
C7 C -0.1857(11) -0.3538(7) -0.1840(5) 0.080(2) Uani 1 1 d . . . .
H7 H -0.171645 -0.416869 -0.167008 0.096 Uiso 1 1 calc R . . .
C8 C -0.2576(10) -0.2016(7) -0.2028(4) 0.0705(19) Uani 1 1 d . . . .
H8 H -0.301449 -0.140966 -0.201472 0.085 Uiso 1 1 calc R . . .
C9 C -0.1513(11) -0.1585(7) -0.2848(4) 0.076(2) Uani 1 1 d . . . .
C10A C 0.008(3) -0.146(2) -0.2679(12) 0.071(6) Uani 0.35 1 d . P A 1
H10A H 0.033298 -0.197126 -0.292287 0.085 Uiso 0.35 1 calc R P A 1
H10B H 0.015623 -0.084804 -0.288353 0.085 Uiso 0.35 1 calc R P A 1
C10B C -0.0195(15) -0.0891(10) -0.2555(7) 0.067(3) Uani 0.65 1 d . P A 2
H10C H 0.029767 -0.085369 -0.286117 0.081 Uiso 0.65 1 calc R P A 2
H10D H -0.062993 -0.024631 -0.255531 0.081 Uiso 0.65 1 calc R P A 2
C11A C 0.1189(16) -0.1432(11) -0.2214(8) 0.073(3) Uani 0.65 1 d . P A 1
H11A H 0.163872 -0.206967 -0.222101 0.088 Uiso 0.65 1 calc R P A 1
H11B H 0.079386 -0.147028 -0.187641 0.088 Uiso 0.65 1 calc R P A 1
C11B C 0.073(4) -0.092(2) -0.2095(14) 0.080(7) Uani 0.35 1 d . P A 2
H11C H 0.065172 -0.156196 -0.192139 0.096 Uiso 0.35 1 calc R P A 2
H11D H 0.047679 -0.043978 -0.183370 0.096 Uiso 0.35 1 calc R P A 2
C12 C 0.2447(12) -0.0765(9) -0.1975(6) 0.087(3) Uani 1 1 d . . . .
H12A H 0.244997 -0.028897 -0.228455 0.131 Uiso 0.65 1 calc GR P A 1
H12B H 0.332897 -0.114298 -0.186866 0.131 Uiso 0.65 1 calc GR P A 1
H12C H 0.237956 -0.042898 -0.161734 0.131 Uiso 0.65 1 calc GR P A 1
H12D H 0.297290 -0.132068 -0.175281 0.131 Uiso 0.35 1 calc GR P A 2
H12E H 0.276448 -0.017358 -0.174002 0.131 Uiso 0.35 1 calc GR P A 2
H12F H 0.262430 -0.070784 -0.236167 0.131 Uiso 0.35 1 calc GR P A 2
Re1 Re 0.30347(3) -0.33612(2) -0.45586(2) 0.04976(7) Uani 1 1 d . . . .
I1 I 0.63077(5) -0.14003(4) -0.46708(2) 0.06003(11) Uani 1 1 d . . . .
I2 I 0.25559(7) -0.14308(4) -0.60689(3) 0.07234(14) Uani 1 1 d . . . .
I3 I 0.00624(5) -0.11456(4) -0.45766(3) 0.06893(14) Uani 1 1 d . . . .
I4 I 0.41686(6) -0.10401(4) -0.33358(3) 0.06548(12) Uani 1 1 d . . . .
I5 I -0.06974(6) -0.39499(4) -0.40441(3) 0.07337(15) Uani 1 1 d . . . .
I6 I 0.33751(7) -0.39838(4) -0.27007(3) 0.07255(14) Uani 1 1 d . . . .
Te1 Te 0.17698(5) -0.26956(3) -0.37090(2) 0.05574(11) Uani 1 1 d . . . .
Te2 Te 0.33901(5) -0.13875(3) -0.47876(2) 0.05280(10) Uani 1 1 d . . . .
O1 O 0.6076(6) -0.3411(4) -0.3543(3) 0.0711(14) Uani 1 1 d . . . .
O2 O 0.2606(7) -0.5507(4) -0.4209(3) 0.0746(15) Uani 1 1 d . . . .
O3 O 0.0057(7) -0.3319(5) -0.5627(3) 0.0759(15) Uani 1 1 d . . . .
O4 O 0.4572(8) -0.4036(5) -0.5468(3) 0.0815(17) Uani 1 1 d . . . .
C1 C 0.4993(8) -0.3369(5) -0.3903(4) 0.0564(14) Uani 1 1 d . . . .
C2 C 0.2733(8) -0.4726(5) -0.4344(4) 0.0566(15) Uani 1 1 d . . . .
C3 C 0.1100(8) -0.3327(6) -0.5232(4) 0.0613(16) Uani 1 1 d . . . .
C4 C 0.3997(8) -0.3776(6) -0.5139(4) 0.0599(16) Uani 1 1 d . . . .

loop_
_atom_site_aniso_label
_atom_site_aniso_U_11
_atom_site_aniso_U_22
_atom_site_aniso_U_33
_atom_site_aniso_U_23
_atom_site_aniso_U_13
_atom_site_aniso_U_12
N1 0.072(4) 0.075(4) 0.065(4) -0.011(3) 0.019(3) -0.015(3)
N2 0.066(4) 0.073(4) 0.065(4) -0.004(3) 0.019(3) -0.005(3)
C5 0.105(8) 0.099(7) 0.084(6) -0.013(5) 0.040(6) -0.027(6)
C6 0.078(5) 0.068(5) 0.090(6) -0.007(4) 0.029(5) 0.004(4)
C7 0.080(6) 0.068(5) 0.090(7) 0.001(4) 0.025(5) -0.008(4)
C8 0.068(4) 0.072(5) 0.069(5) -0.001(4) 0.017(4) 0.000(4)
C9 0.075(5) 0.084(6) 0.069(5) 0.010(4) 0.022(4) -0.002(4)
C10A 0.090(17) 0.070(14) 0.076(15) -0.004(11) 0.061(15) 0.001(12)
C10B 0.078(8) 0.065(7) 0.064(7) 0.008(6) 0.029(7) 0.011(6)
C11A 0.071(8) 0.066(7) 0.074(8) -0.003(6) 0.011(7) 0.006(6)
C11B 0.10(2) 0.073(17) 0.076(18) -0.007(13) 0.034(16) -0.030(15)
C12 0.079(6) 0.087(6) 0.097(7) 0.005(5) 0.032(5) -0.003(5)
Re1 0.04516(12) 0.04695(12) 0.05858(14) 0.00082(10) 0.01854(10) 0.00079(9)
I1 0.0503(2) 0.0630(2) 0.0690(3) 0.0034(2) 0.02208(19) -0.00390(18)
I2 0.0812(3) 0.0705(3) 0.0591(3) 0.0035(2) 0.0137(2) -0.0006(2)
I3 0.0533(2) 0.0617(3) 0.0953(4) 0.0192(2) 0.0288(2) 0.01004(19)
I4 0.0652(3) 0.0630(3) 0.0666(3) -0.0102(2) 0.0187(2) -0.0025(2)
I5 0.0612(3) 0.0693(3) 0.0983(4) 0.0042(3) 0.0377(3) -0.0071(2)
I6 0.0849(4) 0.0673(3) 0.0631(3) 0.0115(2) 0.0203(2) 0.0038(2)
Te1 0.0551(2) 0.0528(2) 0.0643(3) 0.00276(18) 0.02624(19) 0.00267(17)
Te2 0.0493(2) 0.0490(2) 0.0607(2) 0.00304(17) 0.01847(17) -0.00074(15)
O1 0.056(3) 0.074(3) 0.081(4) 0.006(3) 0.017(3) 0.007(2)
O2 0.077(4) 0.051(3) 0.098(4) 0.006(3) 0.031(3) 0.000(2)
O3 0.062(3) 0.074(4) 0.083(4) 0.000(3) 0.012(3) -0.007(3)
O4 0.083(4) 0.091(4) 0.079(4) 0.001(3) 0.039(3) 0.018(3)
C1 0.050(3) 0.055(3) 0.061(4) 0.003(3) 0.012(3) 0.003(3)
C2 0.055(3) 0.049(3) 0.067(4) -0.002(3) 0.022(3) -0.001(3)
C3 0.051(3) 0.058(4) 0.066(4) -0.002(3) 0.006(3) -0.004(3)
C4 0.053(3) 0.060(4) 0.069(4) 0.003(3) 0.022(3) 0.008(3)

loop_
_atom_type_symbol
_atom_type_description
_atom_type_scat_dispersion_real
_atom_type_scat_dispersion_imag
_atom_type_scat_source
C C 0.0033 0.0016 'International Tables Vol C Tables 4.2.6.8 and 6.1.1.4'
H H 0.0000 0.0000 'International Tables Vol C Tables 4.2.6.8 and 6.1.1.4'
I I -0.4742 1.8119 'International Tables Vol C Tables 4.2.6.8 and 6.1.1.4'
N N 0.0061 0.0033 'International Tables Vol C Tables 4.2.6.8 and 6.1.1.4'
O O 0.0106 0.0060 'International Tables Vol C Tables 4.2.6.8 and 6.1.1.4'
Re Re -1.0185 7.2310 'International Tables Vol C Tables 4.2.6.8 and 6.1.1.4'
Te Te -0.5308 1.6751 'International Tables Vol C Tables 4.2.6.8 and 6.1.1.4'

loop_
_geom_angle_atom_site_label_1
_geom_angle_atom_site_label_2
_geom_angle_atom_site_label_3
_geom_angle
C7 N1 C5 126.2(9)
C8 N1 C5 125.3(9)
C8 N1 C7 108.5(8)
C6 N2 C9 125.9(8)
C8 N2 C6 108.4(8)
C8 N2 C9 125.7(8)
N1 C5 H5A 109.5
N1 C5 H5B 109.5
N1 C5 H5C 109.5
H5A C5 H5B 109.5
H5A C5 H5C 109.5
H5B C5 H5C 109.5
N2 C6 H6 126.4
C7 C6 N2 107.2(9)
C7 C6 H6 126.4
N1 C7 H7 126.2
C6 C7 N1 107.5(9)
C6 C7 H7 126.2
N1 C8 N2 108.4(8)
N1 C8 H8 125.8
N2 C8 H8 125.8
N2 C9 C10A 108.1(12)
N2 C9 C10B 112.5(8)
C9 C10A H10A 101.9
C9 C10A H10B 101.9
H10A C10A H10B 104.7
C11A C10A C9 140.5(19)
C11A C10A H10A 101.9
C11A C10A H10B 101.9
C9 C10B H10C 104.2
C9 C10B H10D 104.2
H10C C10B H10D 105.5
C11B C10B C9 132.3(17)
C11B C10B H10C 104.2
C11B C10B H10D 104.2
C10A C11A H11A 103.1
C10A C11A H11B 103.1
C10A C11A C12 136.1(18)
H11A C11A H11B 105.1
C12 C11A H11A 103.1
C12 C11A H11B 103.1
C10B C11B H11C 105.3
C10B C11B H11D 105.3
C10B C11B C12 128(2)
H11C C11B H11D 106.0
C12 C11B H11C 105.3
C12 C11B H11D 105.3
C11A C12 H12A 109.5
C11A C12 H12B 109.5
C11A C12 H12C 109.5
C11B C12 H12D 109.5
C11B C12 H12E 109.5
C11B C12 H12F 109.5
H12A C12 H12B 109.5
H12A C12 H12C 109.5
H12B C12 H12C 109.5
H12D C12 H12E 109.5
H12D C12 H12F 109.5
H12E C12 H12F 109.5
Te2 Re1 Te1 85.989(19)
C1 Re1 Te1 90.0(2)
C1 Re1 Te2 90.1(2)
C1 Re1 C3 178.2(3)
C2 Re1 Te1 89.6(2)
C2 Re1 Te2 175.6(2)
C2 Re1 C1 89.3(3)
C2 Re1 C3 92.1(3)
C3 Re1 Te1 91.1(2)
C3 Re1 Te2 88.5(2)
C4 Re1 Te1 177.1(2)
C4 Re1 Te2 91.8(2)
C4 Re1 C1 88.0(3)
C4 Re1 C2 92.5(3)
C4 Re1 C3 90.8(3)
Re1 Te1 I3 91.98(2)
Re1 Te1 I4 88.14(2)
Re1 Te1 I5 98.06(3)
Re1 Te1 I6 96.91(3)
I3 Te1 I4 83.50(3)
I5 Te1 I3 89.93(3)
I5 Te1 I4 171.14(2)
I5 Te1 I6 92.78(3)
I6 Te1 I3 170.24(2)
I6 Te1 I4 92.75(3)
Re1 Te2 I2 99.69(2)
I1 Te2 Re1 99.324(19)
I1 Te2 I2 92.61(4)
O1 C1 Re1 177.4(7)
O2 C2 Re1 177.7(7)
O3 C3 Re1 176.6(8)
O4 C4 Re1 178.3(7)

loop_
_geom_bond_atom_site_label_1
_geom_bond_atom_site_label_2
_geom_bond_distance
N1 C5 1.470(13)
N1 C7 1.357(13)
N1 C8 1.322(12)
N2 C6 1.364(12)
N2 C8 1.323(11)
N2 C9 1.475(12)
C5 H5A 0.9600
C5 H5B 0.9600
C5 H5C 0.9600
C6 H6 0.9300
C6 C7 1.333(15)
C7 H7 0.9300
C8 H8 0.9300
C9 C10A 1.48(3)
C9 C10B 1.557(18)
C10A H10A 0.9700
C10A H10B 0.9700
C10A C11A 1.25(3)
C10B H10C 0.9700
C10B H10D 0.9700
C10B C11B 1.15(3)
C11A H11A 0.9700
C11A H11B 0.9700
C11A C12 1.477(18)
C11B H11C 0.9700
C11B H11D 0.9700
C11B C12 1.61(3)
C12 H12A 0.9600
C12 H12B 0.9600
C12 H12C 0.9600
C12 H12D 0.9600
C12 H12E 0.9600
C12 H12F 0.9600
Re1 Te1 2.7680(8)
Re1 Te2 2.7664(8)
Re1 C1 2.014(7)
Re1 C2 1.959(7)
Re1 C3 2.017(7)
Re1 C4 1.941(8)
I1 Te2 2.7589(9)
I2 Te2 2.7934(11)
I3 Te1 3.0027(10)
I4 Te1 3.1478(9)
I5 Te1 2.8350(9)
I6 Te1 2.9210(10)
O1 C1 1.112(9)
O2 C2 1.119(9)
O3 C3 1.123(9)
O4 C4 1.128(10)

loop_
_geom_torsion_atom_site_label_1
_geom_torsion_atom_site_label_2
_geom_torsion_atom_site_label_3
_geom_torsion_atom_site_label_4
_geom_torsion
N2 C6 C7 N1 -0.3(11)
N2 C9 C10A C11A -32(4)
N2 C9 C10B C11B 17(3)
C5 N1 C7 C6 178.5(9)
C5 N1 C8 N2 -178.6(8)
C6 N2 C8 N1 0.4(10)
C6 N2 C9 C10A -60.9(15)
C6 N2 C9 C10B -97.0(12)
C7 N1 C8 N2 -0.5(10)
C8 N1 C7 C6 0.5(11)
C8 N2 C6 C7 -0.1(11)
C8 N2 C9 C10A 118.9(14)
C8 N2 C9 C10B 82.8(12)
C9 N2 C6 C7 179.8(9)
C9 N2 C8 N1 -179.5(8)
C9 C10A C11A C12 -130(3)
C9 C10B C11B C12 133(2)
